data_7111000
loop_
_publ_author_name
'Davies, John E.'
'Hope-Weeks, Louisa J.'
'Mays, Martin J.'
'Raithby, Paul R.'

_publ_section_title
;
 The formation of sulfur macrocycles containing dialkyne units
;
_journal_issue 15
_journal_name_full 'Chemical Communications'
_journal_page_first 1411
_journal_paper_doi 10.1039/b003720f
_journal_year 2000
_chemical_formula_sum 'C44 H24 Co8 O24 S6'
_chemical_formula_weight 1600.43
_chemical_name_systematic
; 
 ? 
;
_space_group_IT_number 2
_symmetry_cell_setting triclinic
_symmetry_space_group_name_Hall '-P 1'
_symmetry_space_group_name_H-M 'P -1'
_atom_sites_solution_hydrogens geom
_atom_sites_solution_primary direct
_atom_sites_solution_secondary difmap
_audit_creation_method SHELXL
_cell_angle_alpha 102.693(2)
_cell_angle_beta 101.976(2)
_cell_angle_gamma 91.827(2)
_cell_formula_units_Z 1
_cell_length_a 9.2401(4)
_cell_length_b 10.6059(4)
_cell_length_c 15.5957(5)
_cell_measurement_temperature 180(2)
_cell_volume 1453.75(10)
_computing_structure_refinement 'SHELXL-93 (Sheldrick, 1993)'
_computing_structure_solution teXsan
_diffrn_ambient_temperature 180(2)
_diffrn_measurement_device NoniusKappaCCD
_diffrn_radiation_monochromator graphite
_diffrn_radiation_source 'fine-focus sealed tube'
_diffrn_radiation_type MoK\a
_diffrn_radiation_wavelength 0.71069
_diffrn_reflns_av_R_equivalents 0.0287
_diffrn_reflns_av_sigmaI/netI 0.0567
_diffrn_reflns_limit_h_max 11
_diffrn_reflns_limit_h_min -10
_diffrn_reflns_limit_k_max 13
_diffrn_reflns_limit_k_min -13
_diffrn_reflns_limit_l_max 20
_diffrn_reflns_limit_l_min -20
_diffrn_reflns_number 10079
_diffrn_reflns_theta_max 27.46
_diffrn_reflns_theta_min 1.37
_exptl_absorpt_coefficient_mu 2.516
_exptl_crystal_density_diffrn 1.828
_exptl_crystal_F_000 792
_exptl_crystal_size_max 0.14
_exptl_crystal_size_mid 0.12
_exptl_crystal_size_min 0.12
_refine_diff_density_max 0.883
_refine_diff_density_min -0.699
_refine_diff_density_rms 0.216
_refine_ls_extinction_method none
_refine_ls_goodness_of_fit_all 1.064
_refine_ls_goodness_of_fit_obs 0.940
_refine_ls_matrix_type full
_refine_ls_number_parameters 361
_refine_ls_number_reflns 6587
_refine_ls_number_restraints 12
_refine_ls_restrained_S_all 1.065
_refine_ls_restrained_S_obs 0.942
_refine_ls_R_factor_all 0.0590
_refine_ls_R_factor_obs 0.0389
_refine_ls_shift/esd_max 0.000
_refine_ls_shift/esd_mean 0.000
_refine_ls_structure_factor_coef Fsqd
_refine_ls_weighting_details 'w=1/[\s^2^(Fo^2^)+(0.0831P)^2^+0.0000P] where P=(Fo^2^+2Fc^2^)/3'
_refine_ls_weighting_scheme calc
_refine_ls_wR_factor_all 0.1419
_refine_ls_wR_factor_obs 0.1098
_reflns_number_observed 5125
_reflns_number_total 6587
_reflns_observed_criterion >2sigma(I)
_cod_data_source_file b003720fsup1.cif
_cod_data_source_block complex1b
_cod_depositor_comments
;
The following automatic conversions were performed:

'_symmetry_cell_setting' value 'Triclinic' changed to 'triclinic'
according to /home/saulius/struct/CIF-dictionaries/cif_core.dic
dictionary named 'cif_core.dic' version 2.4.2 from 2011-04-26.

Automatic conversion script
Id: cif_fix_values 1891 2012-01-12 08:04:46Z andrius 

The following automatic conversions were performed:

'_refine_ls_weighting_scheme' value 'calc
w=1/[\s^2^(Fo^2^)+(0.0831P)^2^+0.0000P] where P=(Fo^2^+2Fc^2^)/3' was
changed to 'calc'. New tag '_refine_ls_weighting_details' was
created. The value of the new tag was set to
'w=1/[\s^2^(Fo^2^)+(0.0831P)^2^+0.0000P] where P=(Fo^2^+2Fc^2^)/3'.

Automatic conversion script
Id: cif_fix_values 3143 2015-03-26 13:38:13Z robertas 
;
_cod_original_sg_symbol_H-M P-1
_cod_database_code 7111000

loop_
_symmetry_equiv_pos_as_xyz
'x, y, z'
'-x, -y, -z'

loop_
_atom_site_aniso_label
_atom_site_aniso_U_11
_atom_site_aniso_U_22
_atom_site_aniso_U_33
_atom_site_aniso_U_23
_atom_site_aniso_U_13
_atom_site_aniso_U_12
Co1 0.0242(3) 0.0308(3) 0.0352(3) 0.0128(2) 0.0052(2) 0.0029(2)
Co2 0.0272(3) 0.0264(2) 0.0393(3) 0.0118(2) 0.0063(2) 0.0014(2)
Co3 0.0532(3) 0.0394(3) 0.0290(3) 0.0143(2) 0.0122(2) 0.0176(2)
Co4 0.0297(3) 0.0261(2) 0.0318(2) 0.0120(2) 0.0087(2) 0.0050(2)
S1 0.0476(6) 0.0551(6) 0.0771(8) 0.0437(6) 0.0182(6) -0.0010(5)
S2 0.0695(8) 0.0668(7) 0.0496(6) 0.0223(5) 0.0246(6) -0.0097(6)
S3 0.0420(6) 0.0691(7) 0.0457(5) 0.0287(5) 0.0201(4) 0.0213(5)
O1 0.049(2) 0.101(3) 0.062(2) 0.009(2) 0.025(2) 0.017(2)
C1 0.029(2) 0.046(2) 0.052(2) 0.011(2) 0.010(2) 0.006(2)
O2 0.091(3) 0.055(2) 0.061(2) 0.015(2) -0.008(2) -0.036(2)
C2 0.045(2) 0.046(2) 0.041(2) 0.018(2) 0.002(2) -0.005(2)
O3 0.065(2) 0.071(2) 0.064(2) 0.040(2) -0.001(2) 0.019(2)
C3 0.035(2) 0.039(2) 0.046(2) 0.014(2) 0.004(2) 0.006(2)
O4 0.064(2) 0.043(2) 0.074(2) 0.031(2) 0.011(2) 0.0000(15)
C4 0.035(2) 0.032(2) 0.051(2) 0.014(2) 0.010(2) 0.001(2)
O5 0.030(2) 0.091(3) 0.092(3) 0.036(2) 0.000(2) -0.004(2)
C5 0.035(2) 0.042(2) 0.061(2) 0.022(2) 0.006(2) 0.000(2)
O6 0.079(3) 0.096(3) 0.054(2) -0.013(2) 0.015(2) 0.010(2)
C6 0.040(2) 0.040(2) 0.054(2) 0.003(2) 0.006(2) 0.002(2)
O7 0.134(4) 0.066(2) 0.091(3) 0.021(2) -0.046(3) -0.039(3)
C7 0.090(4) 0.047(3) 0.042(2) 0.012(2) -0.013(2) 0.008(3)
O8 0.273(8) 0.213(6) 0.148(4) 0.137(5) 0.169(5) 0.205(6)
C8 0.152(6) 0.097(4) 0.063(3) 0.054(3) 0.068(4) 0.083(4)
O9 0.086(3) 0.065(2) 0.048(2) 0.033(2) 0.012(2) 0.024(2)
C9 0.063(3) 0.053(2) 0.032(2) 0.017(2) 0.009(2) 0.017(2)
O10 0.055(2) 0.0342(14) 0.050(2) 0.0207(12) 0.0089(13) 0.0104(13)
C10 0.039(2) 0.033(2) 0.034(2) 0.0088(15) 0.0114(15) 0.004(2)
O11 0.120(3) 0.055(2) 0.034(2) 0.0070(14) 0.008(2) -0.008(2)
C11 0.061(3) 0.035(2) 0.044(2) 0.018(2) 0.019(2) 0.005(2)
O12 0.034(2) 0.085(2) 0.094(3) 0.053(2) 0.013(2) -0.001(2)
C12 0.035(2) 0.044(2) 0.050(2) 0.025(2) 0.011(2) 0.011(2)
C13 0.021(2) 0.0251(15) 0.031(2) 0.0086(12) 0.0060(12) 0.0031(12)
C14 0.022(2) 0.033(2) 0.0279(15) 0.0114(13) 0.0076(12) 0.0075(13)
C15 0.031(2) 0.036(2) 0.037(2) 0.0207(15) 0.0096(14) 0.0063(15)
C16 0.037(2) 0.053(2) 0.081(3) 0.045(2) 0.013(2) 0.001(2)
C21 0.038(2) 0.047(2) 0.036(2) 0.018(2) 0.011(2) 0.012(2)
C22 0.027(2) 0.028(2) 0.034(2) 0.0117(13) 0.0062(13) 0.0031(13)

loop_
_atom_site_label
_atom_site_type_symbol
_atom_site_fract_x
_atom_site_fract_y
_atom_site_fract_z
_atom_site_U_iso_or_equiv
_atom_site_thermal_displace_type
_atom_site_occupancy
_atom_site_calc_flag
_atom_site_refinement_flags
_atom_site_disorder_group
Co1 Co 0.04112(5) 0.18526(4) 0.31536(3) 0.02941(14) Uani 1 d . .
Co2 Co -0.20198(5) 0.06223(4) 0.24865(3) 0.03048(14) Uani 1 d . .
Co3 Co -0.25544(6) 0.35104(5) 0.08670(3) 0.0388(2) Uani 1 d . .
Co4 Co -0.31972(5) 0.48815(4) 0.22085(3) 0.02801(14) Uani 1 d . .
S1 S 0.02055(13) 0.65470(11) 0.15951(8) 0.0549(3) Uani 1 d D .
S2 S 0.44783(15) 0.82563(12) 0.34291(8) 0.0592(3) Uani 1 d D .
S3 S 0.39736(12) 0.70732(12) 0.59004(7) 0.0479(3) Uani 1 d D .
O1 O 0.1687(4) 0.0965(4) 0.1557(2) 0.0700(10) Uani 1 d . .
C1 C 0.1230(4) 0.1313(4) 0.2178(3) 0.0424(9) Uani 1 d . .
O2 O 0.2122(4) 0.4333(3) 0.4010(2) 0.0733(11) Uani 1 d . .
C2 C 0.1471(5) 0.3369(4) 0.3671(3) 0.0443(10) Uani 1 d . .
O3 O 0.1585(4) 0.0398(3) 0.4520(2) 0.0648(9) Uani 1 d . .
C3 C 0.1165(4) 0.0934(4) 0.3980(3) 0.0402(9) Uani 1 d . .
O4 O -0.1435(4) -0.1452(3) 0.3466(2) 0.0584(8) Uani 1 d . .
C4 C -0.1688(4) -0.0669(4) 0.3076(3) 0.0386(8) Uani 1 d . .
O5 O -0.5271(3) 0.0347(4) 0.2052(3) 0.0711(10) Uani 1 d . .
C5 C -0.4022(5) 0.0483(4) 0.2238(3) 0.0454(10) Uani 1 d . .
O6 O -0.1720(4) -0.0473(4) 0.0632(2) 0.0809(12) Uani 1 d . .
C6 C -0.1829(5) -0.0092(4) 0.1345(3) 0.0464(10) Uani 1 d . .
O7 O -0.5125(6) 0.1562(4) 0.0294(3) 0.108(2) Uani 1 d . .
C7 C -0.4158(6) 0.2307(4) 0.0488(3) 0.0634(15) Uani 1 d . .
O8 O -0.0359(8) 0.2031(6) 0.0090(4) 0.174(3) Uani 1 d . .
C8 C -0.1219(8) 0.2578(6) 0.0383(4) 0.090(2) Uani 1 d . .
O9 O -0.3090(4) 0.5320(3) -0.0340(2) 0.0635(9) Uani 1 d . .
C9 C -0.2881(5) 0.4625(4) 0.0120(2) 0.0479(10) Uani 1 d . .
O10 O -0.3923(3) 0.7176(2) 0.1454(2) 0.0451(7) Uani 1 d . .
C10 C -0.3644(4) 0.6303(3) 0.1749(2) 0.0344(8) Uani 1 d . .
O11 O -0.2108(5) 0.6123(3) 0.4123(2) 0.0717(11) Uani 1 d . .
C11 C -0.2586(5) 0.5645(4) 0.3381(3) 0.0438(9) Uani 1 d . .
O12 O -0.6132(3) 0.3631(3) 0.2153(2) 0.0662(9) Uani 1 d . .
C12 C -0.5015(4) 0.4109(4) 0.2180(3) 0.0404(9) Uani 1 d . .
C13 C -0.1514(3) 0.2481(3) 0.2632(2) 0.0253(7) Uani 1 d . .
C14 C -0.1879(3) 0.3447(3) 0.2140(2) 0.0268(7) Uani 1 d . .
C15 C -0.1260(4) 0.4514(3) 0.1963(2) 0.0323(7) Uani 1 d . .
C16 C 0.0212(4) 0.5263(4) 0.2202(3) 0.0521(11) Uani 1 d . .
H16A H 0.0977(4) 0.4670(4) 0.2055(3) 0.062 Uiso 1 calc R .
H16B H 0.0472(4) 0.5648(4) 0.2858(3) 0.062 Uiso 1 calc R .
C17 C 0.1544(7) 0.7716(6) 0.2400(4) 0.0506(7) Uiso 0.70 d PD 1
H17A H 0.1482(7) 0.8561(6) 0.2228(4) 0.061 Uiso 0.70 calc PR 1
H17B H 0.1298(7) 0.7832(6) 0.2999(4) 0.061 Uiso 0.70 calc PR 1
C18 C 0.3120(7) 0.7321(6) 0.2465(4) 0.0506(7) Uiso 0.70 d PD 1
H18A H 0.3436(7) 0.7400(6) 0.1909(4) 0.061 Uiso 0.70 calc PR 1
H18B H 0.3122(7) 0.6396(6) 0.2488(4) 0.061 Uiso 0.70 calc PR 1
C17' C 0.2336(16) 0.7116(14) 0.2056(9) 0.0506(7) Uiso 0.30 d PD 2
H17C H 0.2926(16) 0.6359(14) 0.2092(9) 0.061 Uiso 0.30 calc PR 2
H17D H 0.2696(16) 0.7597(14) 0.1654(9) 0.061 Uiso 0.30 calc PR 2
C18' C 0.2477(15) 0.7965(14) 0.2961(9) 0.0506(7) Uiso 0.30 d PD 2
H18C H 0.1986(15) 0.7533(14) 0.3339(9) 0.061 Uiso 0.30 calc PR 2
H18D H 0.2026(15) 0.8790(14) 0.2921(9) 0.061 Uiso 0.30 calc PR 2
C19 C 0.3924(10) 0.7255(8) 0.4137(5) 0.0506(7) Uiso 0.50 d PD 1
H19A H 0.2830(10) 0.7096(8) 0.4001(5) 0.061 Uiso 0.50 calc PR 1
H19B H 0.4358(10) 0.6408(8) 0.4026(5) 0.061 Uiso 0.50 calc PR 1
C20 C 0.4492(10) 0.7986(9) 0.5113(6) 0.0506(7) Uiso 0.50 d PD 1
H20A H 0.4074(10) 0.8840(9) 0.5209(6) 0.061 Uiso 0.50 calc PR 1
H20B H 0.5586(10) 0.8138(9) 0.5239(6) 0.061 Uiso 0.50 calc PR 1
C19' C 0.4382(10) 0.8318(8) 0.4608(6) 0.0506(7) Uiso 0.50 d PD 2
H19C H 0.5258(10) 0.8852(8) 0.5017(6) 0.061 Uiso 0.50 calc PR 2
H19D H 0.3483(10) 0.8739(8) 0.4733(6) 0.061 Uiso 0.50 calc PR 2
C20' C 0.4338(10) 0.7001(8) 0.4797(5) 0.0506(7) Uiso 0.50 d PD 2
H20C H 0.5300(10) 0.6630(8) 0.4764(5) 0.061 Uiso 0.50 calc PR 2
H20D H 0.3552(10) 0.6426(8) 0.4335(5) 0.061 Uiso 0.50 calc PR 2
C21 C 0.1990(4) 0.7271(4) 0.5706(2) 0.0386(8) Uani 1 d . .
H21A H 0.1743(4) 0.7866(4) 0.5298(2) 0.046 Uiso 1 calc R .
H21B H 0.1434(4) 0.6421(4) 0.5407(2) 0.046 Uiso 1 calc R .
C22 C 0.1526(4) 0.7798(3) 0.6561(2) 0.0287(7) Uani 1 d . .

loop_
_atom_type_symbol
_atom_type_description
_atom_type_scat_dispersion_real
_atom_type_scat_dispersion_imag
_atom_type_scat_source
C C 0.0033 0.0016 'International Tables Vol C Tables 4.2.6.8 and 6.1.1.4'
H H 0.0000 0.0000 'International Tables Vol C Tables 4.2.6.8 and 6.1.1.4'
S S 0.1246 0.1234 'International Tables Vol C Tables 4.2.6.8 and 6.1.1.4'
Co Co 0.3494 0.9721 'International Tables Vol C Tables 4.2.6.8 and 6.1.1.4'
O O 0.0106 0.0060 'International Tables Vol C Tables 4.2.6.8 and 6.1.1.4'

loop_
_geom_angle_atom_site_label_1
_geom_angle_atom_site_label_2
_geom_angle_atom_site_label_3
_geom_angle
_geom_angle_site_symmetry_1
_geom_angle_site_symmetry_3
C2 Co1 C3 99.1(2) . .
C2 Co1 C1 100.7(2) . .
C3 Co1 C1 107.2(2) . .
C2 Co1 C22 102.0(2) . 2_566
C3 Co1 C22 101.2(2) . 2_566
C1 Co1 C22 139.94(15) . 2_566
C2 Co1 C13 100.0(2) . .
C3 Co1 C13 139.8(2) . .
C1 Co1 C13 103.51(15) . .
C22 Co1 C13 40.10(13) 2_566 .
C2 Co1 Co2 149.40(15) . .
C3 Co1 Co2 99.98(12) . .
C1 Co1 Co2 96.28(12) . .
C22 Co1 Co2 50.69(9) 2_566 .
C13 Co1 Co2 50.91(9) . .
C5 Co2 C4 98.9(2) . .
C5 Co2 C6 96.3(2) . .
C4 Co2 C6 104.6(2) . .
C5 Co2 C22 102.6(2) . 2_566
C4 Co2 C22 104.1(2) . 2_566
C6 Co2 C22 142.4(2) . 2_566
C5 Co2 C13 103.5(2) . .
C4 Co2 C13 141.43(14) . .
C6 Co2 C13 103.6(2) . .
C22 Co2 C13 40.57(13) 2_566 .
C5 Co2 Co1 152.35(13) . .
C4 Co2 Co1 96.46(12) . .
C6 Co2 Co1 101.84(13) . .
C22 Co2 Co1 51.08(10) 2_566 .
C13 Co2 Co1 52.08(9) . .
C8 Co3 C9 99.3(2) . .
C8 Co3 C7 99.4(3) . .
C9 Co3 C7 105.6(2) . .
C8 Co3 C15 99.5(3) . .
C9 Co3 C15 104.8(2) . .
C7 Co3 C15 140.8(2) . .
C8 Co3 C14 100.3(2) . .
C9 Co3 C14 142.8(2) . .
C7 Co3 C14 102.1(2) . .
C15 Co3 C14 40.66(14) . .
C8 Co3 Co4 148.4(2) . .
C9 Co3 Co4 98.78(13) . .
C7 Co3 Co4 100.5(2) . .
C15 Co3 Co4 50.58(11) . .
C14 Co3 Co4 51.48(9) . .
C11 Co4 C10 100.1(2) . .
C11 Co4 C12 101.5(2) . .
C10 Co4 C12 103.9(2) . .
C11 Co4 C15 97.5(2) . .
C10 Co4 C15 103.8(2) . .
C12 Co4 C15 142.8(2) . .
C11 Co4 C14 99.1(2) . .
C10 Co4 C14 141.5(2) . .
C12 Co4 C14 104.5(2) . .
C15 Co4 C14 40.56(14) . .
C11 Co4 Co3 146.43(15) . .
C10 Co4 Co3 97.81(11) . .
C12 Co4 Co3 101.36(13) . .
C15 Co4 Co3 50.50(10) . .
C14 Co4 Co3 51.24(9) . .
C17 S1 C16 100.0(3) . .
C16 S1 C17' 95.5(5) . .
C18 S2 C19 90.1(3) . .
C18' S2 C19' 96.2(5) . .
C20' S3 C21 101.9(3) . .
C21 S3 C20 99.7(3) . .
O1 C1 Co1 177.6(4) . .
O2 C2 Co1 178.6(4) . .
O3 C3 Co1 176.3(4) . .
O4 C4 Co2 177.5(3) . .
O5 C5 Co2 176.8(4) . .
O6 C6 Co2 176.5(4) . .
O7 C7 Co3 177.0(4) . .
O8 C8 Co3 177.8(8) . .
O9 C9 Co3 179.5(4) . .
O10 C10 Co4 179.2(3) . .
O11 C11 Co4 175.8(4) . .
O12 C12 Co4 179.3(4) . .
C22 C13 C14 141.9(3) 2_566 .
C22 C13 Co2 69.1(2) 2_566 .
C14 C13 Co2 137.9(2) . .
C22 C13 Co1 68.5(2) 2_566 .
C14 C13 Co1 132.9(2) . .
Co2 C13 Co1 77.01(11) . .
C15 C14 C13 141.0(3) . .
C15 C14 Co3 68.4(2) . .
C13 C14 Co3 137.0(2) . .
C15 C14 Co4 68.3(2) . .
C13 C14 Co4 135.2(3) . .
Co3 C14 Co4 77.28(11) . .
C14 C15 C16 138.0(3) . .
C14 C15 Co3 70.9(2) . .
C16 C15 Co3 136.0(3) . .
C14 C15 Co4 71.2(2) . .
C16 C15 Co4 134.5(3) . .
Co3 C15 Co4 78.92(13) . .
C15 C16 S1 111.3(3) . .
C18 C17 S1 112.7(4) . .
C17 C18 S2 115.1(4) . .
C18' C17' S1 106.6(10) . .
C17' C18' S2 104.9(10) . .
C20 C19 S2 107.3(6) . .
C19 C20 S3 111.4(6) . .
C20' C19' S2 112.0(6) . .
C19' C20' S3 110.8(6) . .
C22 C21 S3 111.5(2) . .
C13 C22 C21 140.9(3) 2_566 .
C13 C22 Co2 70.3(2) 2_566 2_566
C21 C22 Co2 135.7(3) . 2_566
C13 C22 Co1 71.4(2) 2_566 2_566
C21 C22 Co1 132.8(2) . 2_566
Co2 C22 Co1 78.22(13) 2_566 2_566

loop_
_geom_bond_atom_site_label_1
_geom_bond_atom_site_label_2
_geom_bond_distance
_geom_bond_site_symmetry_2
Co1 C2 1.788(4) .
Co1 C3 1.821(4) .
Co1 C1 1.827(4) .
Co1 C22 1.959(4) 2_566
Co1 C13 1.996(3) .
Co1 Co2 2.4652(6) .
Co2 C5 1.804(4) .
Co2 C4 1.811(4) .
Co2 C6 1.822(4) .
Co2 C22 1.948(3) 2_566
Co2 C13 1.964(3) .
Co3 C8 1.790(6) .
Co3 C9 1.824(4) .
Co3 C7 1.833(5) .
Co3 C15 1.939(3) .
Co3 C14 1.971(3) .
Co3 Co4 2.4656(7) .
Co4 C11 1.791(4) .
Co4 C10 1.830(4) .
Co4 C12 1.833(4) .
Co4 C15 1.941(4) .
Co4 C14 1.978(3) .
S1 C17 1.793(6) .
S1 C16 1.821(4) .
S1 C17' 1.976(14) .
S2 C18 1.817(6) .
S2 C19 1.823(9) .
S2 C18' 1.831(13) .
S2 C19' 1.846(9) .
S3 C20' 1.807(9) .
S3 C21 1.821(4) .
S3 C20 1.847(9) .
O1 C1 1.129(5) .
O2 C2 1.131(4) .
O3 C3 1.128(5) .
O4 C4 1.136(5) .
O5 C5 1.127(5) .
O6 C6 1.123(5) .
O7 C7 1.118(6) .
O8 C8 1.114(7) .
O9 C9 1.132(5) .
O10 C10 1.135(4) .
O11 C11 1.144(4) .
O12 C12 1.125(5) .
C13 C22 1.356(5) 2_566
C13 C14 1.418(5) .
C14 C15 1.359(5) .
C15 C16 1.487(5) .
C17 C18 1.518(9) .
C17' C18' 1.48(2) .
C19 C20 1.523(10) .
C19' C20' 1.490(12) .
C21 C22 1.484(5) .
C22 C13 1.356(5) 2_566
C22 Co2 1.948(3) 2_566
C22 Co1 1.959(3) 2_566
